data_4074498
loop_
_publ_author_name
'Swartz, Douglas L.'
'Odom, Aaron L.'

_publ_section_title
;
 Synthesis, Structure, and Hydroamination Kinetics of
 (2,2&#x2018;-Diaryldipyrrolylmethane)- and Bis(2-arylpyrrolyl)titanium
 Complexes
;
_journal_issue 26
_journal_name_full Organometallics
_journal_page_first 6125
_journal_paper_doi 10.1021/om0607088
_journal_volume 25
_journal_year 2006
_chemical_formula_sum 'C31 H28 F12 N4 Ti'
_chemical_formula_weight 732.47
_chemical_name_systematic
; 
 ? 
;
_space_group_IT_number 2
_symmetry_cell_setting triclinic
_symmetry_space_group_name_Hall '-P 1'
_symmetry_space_group_name_H-M 'P -1'
_atom_sites_solution_hydrogens geom
_atom_sites_solution_primary direct
_atom_sites_solution_secondary difmap
_audit_creation_method SHELXL-97
_cell_angle_alpha 78.106(14)
_cell_angle_beta 64.440(12)
_cell_angle_gamma 62.658(12)
_cell_formula_units_Z 2
_cell_length_a 12.602(10)
_cell_length_b 12.626(11)
_cell_length_c 12.793(11)
_cell_measurement_temperature 172(2)
_cell_volume 1631(2)
_computing_cell_refinement 'Bruker SMART'
_computing_data_collection 'Bruker SMART'
_computing_data_reduction 'Bruker SHELXTL'
_computing_molecular_graphics 'Bruker SHELXTL'
_computing_publication_material 'Bruker SHELXTL'
_computing_structure_refinement 'SHELXL-97 (Sheldrick, 1997)'
_computing_structure_solution 'SHELXS-97 (Sheldrick, 1990)'
_diffrn_ambient_temperature 172(2)
_diffrn_measured_fraction_theta_full 0.981
_diffrn_measured_fraction_theta_max 0.981
_diffrn_measurement_device_type 'CCD area detector'
_diffrn_measurement_method 'phi and omega scans'
_diffrn_radiation_monochromator graphite
_diffrn_radiation_source 'fine-focus sealed tube'
_diffrn_radiation_type MoK\a
_diffrn_radiation_wavelength 0.71073
_diffrn_reflns_av_R_equivalents 0.0614
_diffrn_reflns_av_sigmaI/netI 0.0855
_diffrn_reflns_limit_h_max 13
_diffrn_reflns_limit_h_min -14
_diffrn_reflns_limit_k_max 13
_diffrn_reflns_limit_k_min -14
_diffrn_reflns_limit_l_max 14
_diffrn_reflns_limit_l_min -14
_diffrn_reflns_number 10574
_diffrn_reflns_theta_full 23.46
_diffrn_reflns_theta_max 23.46
_diffrn_reflns_theta_min 1.76
_exptl_absorpt_coefficient_mu 0.359
_exptl_absorpt_correction_T_max 1.0000
_exptl_absorpt_correction_T_min 0.7586
_exptl_absorpt_correction_type empirical
_exptl_crystal_colour orange
_exptl_crystal_density_diffrn 1.491
_exptl_crystal_density_method 'not measured'
_exptl_crystal_F_000 744
_exptl_crystal_size_max 0.48
_exptl_crystal_size_mid 0.32
_exptl_crystal_size_min 0.21
_refine_diff_density_max 0.795
_refine_diff_density_min -0.575
_refine_diff_density_rms 0.086
_refine_ls_extinction_coef 0.0059(19)
_refine_ls_extinction_expression Fc^*^=kFc[1+0.001xFc^2^\l^3^/sin(2\q)]^-1/4^
_refine_ls_extinction_method SHELXL
_refine_ls_goodness_of_fit_ref 1.009
_refine_ls_hydrogen_treatment mixed
_refine_ls_matrix_type full
_refine_ls_number_parameters 434
_refine_ls_number_reflns 4699
_refine_ls_number_restraints 0
_refine_ls_restrained_S_all 1.009
_refine_ls_R_factor_all 0.1120
_refine_ls_R_factor_gt 0.0634
_refine_ls_shift/su_max 0.001
_refine_ls_shift/su_mean 0.000
_refine_ls_structure_factor_coef Fsqd
_refine_ls_weighting_details 'calc w=1/[\s^2^(Fo^2^)+(0.0968P)^2^+3.7822P] where P=(Fo^2^+2Fc^2^)/3'
_refine_ls_weighting_scheme calc
_refine_ls_wR_factor_gt 0.1648
_refine_ls_wR_factor_ref 0.2010
_reflns_number_gt 2953
_reflns_number_total 4699
_reflns_threshold_expression >2sigma(I)
_cod_data_source_file om0607088si20060805_012117.cif
_cod_data_source_block 05013t
_cod_depositor_comments
;
The following automatic conversions were performed:

'_symmetry_cell_setting' value 'Triclinic' changed to 'triclinic'
according to /home/saulius/struct/CIF-dictionaries/cif_core.dic
dictionary named 'cif_core.dic' version 2.4.1 from 2010-06-29.

Automatic conversion script
Id: cif_fix_values 1715 2011-07-08 13:25:40Z adriana 
;
_cod_original_sg_symbol_H-M P-1
_cod_database_code 4074498

loop_
_symmetry_equiv_pos_as_xyz
'x, y, z'
'-x, -y, -z'

loop_
_atom_site_label
_atom_site_type_symbol
_atom_site_fract_x
_atom_site_fract_y
_atom_site_fract_z
_atom_site_U_iso_or_equiv
_atom_site_adp_type
_atom_site_occupancy
_atom_site_symmetry_multiplicity
_atom_site_calc_flag
_atom_site_refinement_flags
Ti Ti -0.32452(9) 1.74066(9) 0.73906(8) 0.0256(3) Uani 1 1 d .
N1 N -0.2644(6) 1.5332(5) 0.7030(5) 0.0516(15) Uani 1 1 d .
N2 N -0.1962(4) 1.7391(4) 0.5719(4) 0.0255(11) Uani 1 1 d .
N3 N -0.2348(4) 1.7255(4) 0.8316(4) 0.0298(11) Uani 1 1 d .
N4 N -0.4525(4) 1.8975(4) 0.7549(4) 0.0332(12) Uani 1 1 d .
F131 F -0.1245(7) 1.1395(5) 1.0758(6) 0.151(3) Uani 1 1 d .
F132 F -0.0018(7) 1.2150(6) 1.0399(9) 0.197(5) Uani 1 1 d .
F133 F -0.0243(5) 1.1656(4) 0.9064(5) 0.1046(19) Uani 1 1 d .
F151 F -0.4136(5) 1.5122(4) 1.3249(3) 0.0824(15) Uani 1 1 d .
F152 F -0.4256(5) 1.6742(4) 1.2290(4) 0.0862(16) Uani 1 1 d .
F153 F -0.5685(5) 1.6125(4) 1.2685(4) 0.0790(14) Uani 1 1 d .
F231 F 0.2567(4) 1.9265(4) 0.5972(5) 0.0935(17) Uani 1 1 d .
F232 F 0.3053(3) 1.8287(4) 0.4573(3) 0.0677(13) Uani 1 1 d .
F233 F 0.2905(4) 1.7442(4) 0.6199(4) 0.0822(16) Uani 1 1 d .
F251 F -0.2094(4) 2.0537(4) 0.9062(3) 0.0666(12) Uani 1 1 d .
F252 F -0.3491(3) 2.0931(3) 0.8337(3) 0.0493(10) Uani 1 1 d .
F253 F -0.2275(4) 2.1860(3) 0.7720(4) 0.0667(12) Uani 1 1 d .
C1 C -0.2837(5) 1.6311(5) 0.5080(4) 0.0291(13) Uani 1 1 d .
C2 C -0.3914(6) 1.7157(5) 0.4664(5) 0.0365(15) Uani 1 1 d .
H2A H -0.4354 1.7910 0.5044 0.055 Uiso 1 1 calc R
H2B H -0.4519 1.6820 0.4843 0.055 Uiso 1 1 calc R
H2C H -0.3547 1.7274 0.3841 0.055 Uiso 1 1 calc R
C3 C -0.2135(6) 1.5115(5) 0.4468(5) 0.0399(15) Uani 1 1 d .
H3A H -0.2743 1.4786 0.4631 0.060 Uiso 1 1 calc R
H3B H -0.1469 1.4575 0.4742 0.060 Uiso 1 1 calc R
H3C H -0.1752 1.5232 0.3647 0.060 Uiso 1 1 calc R
C11 C -0.3394(5) 1.6123(5) 0.6379(5) 0.0277(13) Uani 1 1 d .
C12 C -0.4619(6) 1.6786(5) 0.7187(5) 0.0324(14) Uani 1 1 d .
H12B H -0.5376 1.7313 0.6999 0.039 Uiso 1 1 calc R
C13 C -0.4643(5) 1.6515(4) 0.8293(4) 0.0164(11) Uani 1 1 d .
H12A H -0.5416 1.6782 0.9011 0.020 Uiso 1 1 calc R
C13' C -0.0821(9) 1.2199(7) 1.0052(7) 0.070(2) Uani 1 1 d .
C14 C -0.3480(6) 1.5597(5) 0.8198(5) 0.0311(14) Uani 1 1 d .
C15' C -0.4403(8) 1.5757(6) 1.2356(6) 0.0505(18) Uani 1 1 d .
C21 C -0.1895(5) 1.6848(5) 0.4839(5) 0.0293(13) Uani 1 1 d .
C22 C -0.0926(6) 1.6906(5) 0.3821(5) 0.0368(15) Uani 1 1 d .
H22A H -0.0697 1.6612 0.3109 0.044 Uiso 1 1 calc R
C23 C -0.0340(6) 1.7499(5) 0.4056(5) 0.0356(15) Uani 1 1 d .
H23A H 0.0353 1.7665 0.3525 0.043 Uiso 1 1 calc R
C23' C 0.2347(6) 1.8453(6) 0.5710(5) 0.0410(16) Uani 1 1 d .
C24 C -0.0976(5) 1.7788(5) 0.5209(4) 0.0267(13) Uani 1 1 d .
C25' C -0.2289(6) 2.0790(6) 0.8062(5) 0.0397(15) Uani 1 1 d .
C31 C -0.1124(6) 1.6239(6) 0.8224(6) 0.0479(17) Uani 1 1 d .
H31A H -0.0828 1.6327 0.8765 0.072 Uiso 1 1 calc R
H31B H -0.0490 1.6203 0.7451 0.072 Uiso 1 1 calc R
H31C H -0.1248 1.5517 0.8397 0.072 Uiso 1 1 calc R
C32 C -0.2782(6) 1.8034(6) 0.9254(5) 0.0431(16) Uani 1 1 d .
H32A H -0.2135 1.7746 0.9574 0.065 Uiso 1 1 calc R
H32B H -0.3578 1.8038 0.9846 0.065 Uiso 1 1 calc R
H32C H -0.2920 1.8829 0.8957 0.065 Uiso 1 1 calc R
C41 C -0.4737(6) 1.9845(5) 0.6636(5) 0.0429(16) Uani 1 1 d .
H41A H -0.5469 2.0573 0.6973 0.064 Uiso 1 1 calc R
H41B H -0.4902 1.9538 0.6122 0.064 Uiso 1 1 calc R
H41C H -0.3981 1.9999 0.6209 0.064 Uiso 1 1 calc R
C42 C -0.5682(7) 1.9331(6) 0.8638(5) 0.0562(19) Uani 1 1 d .
H42A H -0.6244 2.0154 0.8584 0.084 Uiso 1 1 calc R
H42B H -0.5424 1.9225 0.9270 0.084 Uiso 1 1 calc R
H42C H -0.6133 1.8847 0.8767 0.084 Uiso 1 1 calc R
C141 C -0.3200(6) 1.5020(5) 0.9235(5) 0.0314(14) Uani 1 1 d .
C142 C -0.2197(6) 1.3909(5) 0.9161(5) 0.0383(15) Uani 1 1 d .
H14B H -0.1717 1.3505 0.8461 0.046 Uiso 1 1 calc R
C143 C -0.1897(7) 1.3386(6) 1.0121(6) 0.0449(17) Uani 1 1 d .
C144 C -0.2614(7) 1.3978(6) 1.1173(6) 0.0457(17) Uani 1 1 d .
H14C H -0.2412 1.3629 1.1816 0.055 Uiso 1 1 calc R
C145 C -0.3627(6) 1.5085(6) 1.1257(5) 0.0387(15) Uani 1 1 d .
C146 C -0.3935(6) 1.5611(5) 1.0289(5) 0.0340(14) Uani 1 1 d .
H14A H -0.4629 1.6352 1.0351 0.041 Uiso 1 1 calc R
C241 C -0.0674(5) 1.8413(5) 0.5817(4) 0.0258(13) Uani 1 1 d .
C242 C 0.0621(5) 1.8192(5) 0.5501(5) 0.0312(14) Uani 1 1 d .
H24C H 0.1269 1.7636 0.4929 0.037 Uiso 1 1 calc R
C243 C 0.0954(5) 1.8778(5) 0.6018(5) 0.0281(13) Uani 1 1 d .
C244 C 0.0004(5) 1.9621(5) 0.6873(5) 0.0305(14) Uani 1 1 d .
H24A H 0.0227 2.0010 0.7232 0.037 Uiso 1 1 calc R
C245 C -0.1280(5) 1.9865(5) 0.7175(4) 0.0269(13) Uani 1 1 d .
C246 C -0.1618(5) 1.9268(5) 0.6664(4) 0.0275(13) Uani 1 1 d .
H24B H -0.2487 1.9439 0.6889 0.033 Uiso 1 1 calc R

loop_
_atom_site_aniso_label
_atom_site_aniso_U_11
_atom_site_aniso_U_22
_atom_site_aniso_U_33
_atom_site_aniso_U_23
_atom_site_aniso_U_13
_atom_site_aniso_U_12
Ti 0.0279(6) 0.0296(6) 0.0199(6) 0.0048(4) -0.0105(4) -0.0135(5)
N1 0.072(4) 0.056(4) 0.050(4) 0.017(3) -0.037(3) -0.040(3)
N2 0.026(3) 0.027(3) 0.023(2) 0.001(2) -0.012(2) -0.009(2)
N3 0.036(3) 0.034(3) 0.025(3) 0.005(2) -0.015(2) -0.019(2)
N4 0.032(3) 0.035(3) 0.026(3) 0.001(2) -0.006(2) -0.014(2)
F131 0.175(7) 0.066(4) 0.130(5) 0.042(4) -0.047(5) -0.015(4)
F132 0.163(7) 0.099(5) 0.391(13) -0.079(6) -0.229(9) 0.041(5)
F133 0.108(4) 0.073(3) 0.086(4) -0.003(3) -0.051(3) 0.013(3)
F151 0.127(4) 0.075(3) 0.039(2) 0.012(2) -0.050(3) -0.026(3)
F152 0.153(5) 0.084(3) 0.051(3) 0.000(2) -0.031(3) -0.081(3)
F153 0.080(3) 0.097(4) 0.058(3) -0.018(2) -0.020(3) -0.034(3)
F231 0.043(3) 0.097(4) 0.151(5) -0.049(3) -0.022(3) -0.033(3)
F232 0.032(2) 0.111(4) 0.047(2) 0.012(2) -0.0100(19) -0.029(2)
F233 0.044(2) 0.097(3) 0.094(3) 0.063(3) -0.042(2) -0.031(2)
F251 0.060(3) 0.101(3) 0.034(2) -0.020(2) -0.0095(19) -0.030(2)
F252 0.033(2) 0.054(2) 0.054(2) -0.0167(18) -0.0023(17) -0.0192(18)
F253 0.061(3) 0.039(2) 0.077(3) -0.017(2) 0.007(2) -0.027(2)
C1 0.032(3) 0.034(3) 0.022(3) 0.000(2) -0.012(3) -0.013(3)
C2 0.040(4) 0.045(4) 0.023(3) 0.003(3) -0.018(3) -0.012(3)
C3 0.041(4) 0.040(4) 0.041(4) -0.003(3) -0.017(3) -0.017(3)
C11 0.036(3) 0.029(3) 0.029(3) 0.012(3) -0.021(3) -0.019(3)
C12 0.031(3) 0.044(4) 0.031(3) 0.007(3) -0.016(3) -0.022(3)
C13 0.015(3) 0.026(3) 0.008(2) 0.005(2) -0.004(2) -0.012(2)
C13' 0.093(7) 0.052(5) 0.064(6) 0.013(4) -0.050(5) -0.015(5)
C14 0.045(4) 0.038(3) 0.022(3) 0.008(3) -0.015(3) -0.030(3)
C15' 0.083(6) 0.054(4) 0.039(4) 0.017(3) -0.036(4) -0.043(4)
C21 0.034(3) 0.029(3) 0.026(3) 0.004(2) -0.016(3) -0.011(3)
C22 0.042(4) 0.043(4) 0.025(3) 0.001(3) -0.012(3) -0.020(3)
C23 0.036(4) 0.043(4) 0.025(3) 0.003(3) -0.006(3) -0.021(3)
C23' 0.035(4) 0.052(4) 0.040(4) 0.005(3) -0.017(3) -0.022(3)
C24 0.026(3) 0.030(3) 0.024(3) 0.003(2) -0.008(2) -0.014(3)
C25' 0.037(4) 0.046(4) 0.036(4) -0.001(3) -0.006(3) -0.024(3)
C31 0.045(4) 0.057(4) 0.056(4) 0.008(3) -0.030(3) -0.026(4)
C32 0.065(5) 0.049(4) 0.024(3) 0.005(3) -0.017(3) -0.034(4)
C41 0.042(4) 0.038(4) 0.042(4) 0.011(3) -0.020(3) -0.014(3)
C42 0.051(4) 0.055(4) 0.036(4) -0.004(3) 0.000(3) -0.015(4)
C141 0.041(4) 0.034(3) 0.034(3) 0.011(3) -0.023(3) -0.023(3)
C142 0.053(4) 0.035(4) 0.035(4) 0.008(3) -0.021(3) -0.024(3)
C143 0.061(5) 0.044(4) 0.044(4) 0.019(3) -0.037(4) -0.027(4)
C144 0.067(5) 0.050(4) 0.044(4) 0.022(3) -0.041(4) -0.034(4)
C145 0.059(4) 0.046(4) 0.031(3) 0.014(3) -0.027(3) -0.035(4)
C146 0.045(4) 0.035(3) 0.034(3) 0.011(3) -0.021(3) -0.025(3)
C241 0.028(3) 0.025(3) 0.022(3) 0.008(2) -0.009(2) -0.012(3)
C242 0.031(3) 0.031(3) 0.025(3) 0.009(3) -0.009(3) -0.012(3)
C243 0.026(3) 0.030(3) 0.031(3) 0.010(3) -0.015(3) -0.015(3)
C244 0.038(4) 0.034(3) 0.025(3) 0.010(3) -0.015(3) -0.021(3)
C245 0.029(3) 0.029(3) 0.023(3) 0.006(2) -0.010(3) -0.015(3)
C246 0.025(3) 0.031(3) 0.024(3) 0.008(2) -0.008(2) -0.014(3)

loop_
_atom_type_symbol
_atom_type_description
_atom_type_scat_dispersion_real
_atom_type_scat_dispersion_imag
_atom_type_scat_source
C C 0.0033 0.0016 'International Tables Vol C Tables 4.2.6.8 and 6.1.1.4'
H H 0.0000 0.0000 'International Tables Vol C Tables 4.2.6.8 and 6.1.1.4'
N N 0.0061 0.0033 'International Tables Vol C Tables 4.2.6.8 and 6.1.1.4'
F F 0.0171 0.0103 'International Tables Vol C Tables 4.2.6.8 and 6.1.1.4'
Ti Ti 0.2776 0.4457 'International Tables Vol C Tables 4.2.6.8 and 6.1.1.4'

loop_
_geom_angle_atom_site_label_1
_geom_angle_atom_site_label_2
_geom_angle_atom_site_label_3
_geom_angle
N4 Ti N3 107.1(2)
N4 Ti N2 102.63(19)
N3 Ti N2 104.8(2)
N4 Ti C13 96.1(2)
N3 Ti C13 110.26(18)
N2 Ti C13 132.93(17)
N4 Ti C12 88.9(2)
N3 Ti C12 144.2(2)
N2 Ti C12 102.49(19)
C13 Ti C12 34.69(18)
N4 Ti C11 114.5(2)
N3 Ti C11 137.58(19)
N2 Ti C11 74.72(19)
C13 Ti C11 58.22(18)
C12 Ti C11 34.43(19)
N4 Ti C14 129.0(2)
N3 Ti C14 91.04(19)
N2 Ti C14 118.41(19)
C13 Ti C14 33.63(18)
C12 Ti C14 55.3(2)
C11 Ti C14 56.20(19)
N4 Ti N1 145.4(2)
N3 Ti N1 103.39(19)
N2 Ti N1 84.88(18)
C13 Ti N1 57.45(18)
C12 Ti N1 56.5(2)
C11 Ti N1 34.41(17)
C14 Ti N1 33.67(18)
C14 N1 C11 105.1(5)
C14 N1 Ti 71.1(3)
C11 N1 Ti 70.2(3)
C21 N2 C24 105.8(4)
C21 N2 Ti 121.7(4)
C24 N2 Ti 132.4(3)
C31 N3 C32 110.4(5)
C31 N3 Ti 122.2(4)
C32 N3 Ti 127.2(4)
C41 N4 C42 110.6(5)
C41 N4 Ti 127.8(4)
C42 N4 Ti 119.4(4)
C11 C1 C21 106.8(4)
C11 C1 C2 110.3(5)
C21 C1 C2 110.2(5)
C11 C1 C3 109.7(5)
C21 C1 C3 110.5(5)
C2 C1 C3 109.3(5)
C12 C11 N1 106.4(5)
C12 C11 C1 128.6(5)
N1 C11 C1 124.2(5)
C12 C11 Ti 70.4(3)
N1 C11 Ti 75.4(3)
C1 C11 Ti 111.5(3)
C13 C12 C11 110.4(5)
C13 C12 Ti 71.2(3)
C11 C12 Ti 75.2(3)
C14 C13 C12 106.6(5)
C14 C13 Ti 77.7(3)
C12 C13 Ti 74.1(3)
F132 C13' F133 111.0(9)
F132 C13' F131 101.9(8)
F133 C13' F131 99.6(7)
F132 C13' C143 115.0(7)
F133 C13' C143 115.7(6)
F131 C13' C143 111.8(8)
C13 C14 N1 111.2(5)
C13 C14 C141 121.3(5)
N1 C14 C141 127.5(5)
C13 C14 Ti 68.7(3)
N1 C14 Ti 75.2(3)
C141 C14 Ti 121.7(4)
F152 C15' F151 107.3(5)
F152 C15' F153 104.6(6)
F151 C15' F153 105.1(6)
F152 C15' C145 112.9(6)
F151 C15' C145 113.3(6)
F153 C15' C145 113.1(5)
C22 C21 N2 110.5(5)
C22 C21 C1 129.1(5)
N2 C21 C1 120.4(5)
C21 C22 C23 106.9(5)
C24 C23 C22 107.7(5)
F231 C23' F233 107.4(5)
F231 C23' F232 104.2(5)
F233 C23' F232 104.8(5)
F231 C23' C243 114.3(5)
F233 C23' C243 112.6(5)
F232 C23' C243 112.8(5)
C23 C24 N2 109.2(5)
C23 C24 C241 125.6(5)
N2 C24 C241 125.2(5)
F252 C25' F253 106.6(5)
F252 C25' F251 106.6(5)
F253 C25' F251 105.7(5)
F252 C25' C245 114.1(5)
F253 C25' C245 111.8(5)
F251 C25' C245 111.5(5)
C142 C141 C146 119.6(5)
C142 C141 C14 120.4(5)
C146 C141 C14 120.0(5)
C141 C142 C143 120.6(6)
C142 C143 C144 120.1(6)
C142 C143 C13' 121.1(6)
C144 C143 C13' 118.7(6)
C145 C144 C143 119.6(6)
C144 C145 C146 120.3(6)
C144 C145 C15' 121.4(6)
C146 C145 C15' 118.3(6)
C141 C146 C145 119.8(6)
C246 C241 C242 117.4(5)
C246 C241 C24 123.4(5)
C242 C241 C24 119.1(5)
C243 C242 C241 121.5(5)
C242 C243 C244 120.6(5)
C242 C243 C23' 119.4(5)
C244 C243 C23' 119.9(5)
C245 C244 C243 118.5(5)
C246 C245 C244 121.1(5)
C246 C245 C25' 120.8(5)
C244 C245 C25' 118.1(5)
C245 C246 C241 120.9(5)

loop_
_geom_bond_atom_site_label_1
_geom_bond_atom_site_label_2
_geom_bond_distance
Ti N4 1.875(5)
Ti N3 1.892(5)
Ti N2 2.048(5)
Ti C13 2.288(5)
Ti C12 2.324(6)
Ti C11 2.385(6)
Ti C14 2.400(6)
Ti N1 2.454(6)
N1 C14 1.407(8)
N1 C11 1.433(7)
N2 C21 1.387(7)
N2 C24 1.400(7)
N3 C31 1.459(8)
N3 C32 1.460(7)
N4 C41 1.454(7)
N4 C42 1.474(7)
F131 C13' 1.355(10)
F132 C13' 1.242(9)
F133 C13' 1.305(9)
F151 C15' 1.330(7)
F152 C15' 1.320(7)
F153 C15' 1.344(8)
F231 C23' 1.312(7)
F232 C23' 1.337(7)
F233 C23' 1.320(7)
F251 C25' 1.353(7)
F252 C25' 1.329(7)
F253 C25' 1.337(7)
C1 C11 1.514(7)
C1 C21 1.516(8)
C1 C2 1.525(8)
C1 C3 1.530(8)
C11 C12 1.395(8)
C12 C13 1.375(7)
C13 C14 1.361(7)
C13' C143 1.475(10)
C14 C141 1.478(8)
C15' C145 1.481(9)
C21 C22 1.365(8)
C22 C23 1.410(8)
C23 C24 1.373(7)
C23' C243 1.488(8)
C24 C241 1.468(7)
C25' C245 1.486(8)
C141 C142 1.378(8)
C141 C146 1.390(8)
C142 C143 1.387(8)
C143 C144 1.389(9)
C144 C145 1.378(9)
C145 C146 1.402(8)
C241 C246 1.395(7)
C241 C242 1.401(8)
C242 C243 1.374(8)
C243 C244 1.393(8)
C244 C245 1.384(8)
C245 C246 1.383(8)
